data_4313387
loop_
_publ_author_name
'Artur Kr\;e\.zel'
'Rafa\/l Latajka'
'Grzegorz D. Bujacz'
'Wojciech Bal'

_publ_section_title
;
 Coordination Properties of Tris(2-carboxyethyl)phosphine, a Newly
 Introduced Thiol Reductant, and Its Oxide
;
_journal_name_full 'Inorganic Chemistry'
_journal_page_first 1994
_journal_page_last 2003
_journal_paper_doi 10.1021/ic025969y
_journal_volume 42
_journal_year 2003
_chemical_formula_sum 'C9 H29 Cd N O12.5 P'
_chemical_formula_weight 494.70
_chemical_name_systematic
; 
 ? 
;
_space_group_IT_number 173
_symmetry_cell_setting hexagonal
_symmetry_space_group_name_Hall 'P 6c'
_symmetry_space_group_name_H-M 'P 63'
_atom_sites_solution_hydrogens geom
_atom_sites_solution_primary direct
_atom_sites_solution_secondary difmap
_audit_creation_method SHELXL
_cell_angle_alpha 90.00
_cell_angle_beta 90.00
_cell_angle_gamma 120.00
_cell_formula_units_Z 4
_cell_length_a 11.630(2)
_cell_length_b 11.630(2)
_cell_length_c 15.731(9)
_cell_measurement_temperature 293(2)
_cell_volume 1842.7(11)
_computing_structure_refinement 'SHELXL-93 (Sheldrick, 1993)'
_computing_structure_solution 'SHELXS-86 (Sheldrick, 1990)'
_diffrn_ambient_temperature 293(2)
_diffrn_radiation_monochromator graphite
_diffrn_radiation_source 'fine-focus sealed tube'
_diffrn_radiation_type CuK\a
_diffrn_radiation_wavelength 1.54178
_diffrn_reflns_av_R_equivalents 0.0652
_diffrn_reflns_av_sigmaI/netI 0.0211
_diffrn_reflns_limit_h_max 12
_diffrn_reflns_limit_h_min 0
_diffrn_reflns_limit_k_max 12
_diffrn_reflns_limit_k_min 0
_diffrn_reflns_limit_l_max 19
_diffrn_reflns_limit_l_min 0
_diffrn_reflns_number 1513
_diffrn_reflns_theta_max 74.99
_diffrn_reflns_theta_min 4.39
_exptl_absorpt_coefficient_mu 10.894
_exptl_crystal_density_diffrn 1.783
_exptl_crystal_F_000 1012
_refine_diff_density_max 1.282
_refine_diff_density_min -1.062
_refine_diff_density_rms 0.202
_refine_ls_abs_structure_details 'Flack H D (1983), Acta Cryst. A39, 876-881'
_refine_ls_abs_structure_Flack 0.19(9)
_refine_ls_extinction_coef 0.0042(7)
_refine_ls_extinction_expression Fc^*^=kFc[1+0.001xFc^2^\l^3^/sin(2\q)]^-1/4^
_refine_ls_extinction_method SHELXL
_refine_ls_goodness_of_fit_all 1.120
_refine_ls_goodness_of_fit_obs 1.124
_refine_ls_matrix_type full
_refine_ls_number_parameters 205
_refine_ls_number_reflns 1319
_refine_ls_number_restraints 91
_refine_ls_restrained_S_all 1.081
_refine_ls_restrained_S_obs 1.085
_refine_ls_R_factor_all 0.0690
_refine_ls_R_factor_obs 0.0688
_refine_ls_shift/esd_max 0.000
_refine_ls_shift/esd_mean 0.000
_refine_ls_structure_factor_coef Fsqd
_refine_ls_weighting_details 'w=1/[\s^2^(Fo^2^)+(0.1144P)^2^+15.2181P] where P=(Fo^2^+2Fc^2^)/3'
_refine_ls_weighting_scheme calc
_refine_ls_wR_factor_all 0.1979
_refine_ls_wR_factor_obs 0.1977
_reflns_number_observed 1309
_reflns_number_total 1321
_reflns_observed_criterion >2sigma(I)
_cod_data_source_file ic025969ysi20021119_044204.cif
_cod_data_source_block bal6pd
_cod_depositor_comments
;
The following automatic conversions were performed:

'_refine_ls_weighting_scheme' value 'calc
w=1/[\s^2^(Fo^2^)+(0.1144P)^2^+15.2181P] where P=(Fo^2^+2Fc^2^)/3'
was changed to 'calc'. New tag '_refine_ls_weighting_details' was
created. The value of the new tag was set to
'w=1/[\s^2^(Fo^2^)+(0.1144P)^2^+15.2181P] where P=(Fo^2^+2Fc^2^)/3'.

Automatic conversion script
Id: cif_fix_values 3143 2015-03-26 13:38:13Z robertas 
;
_cod_original_cell_volume 1842.5(12)
_cod_original_formula_sum 'C9 H29 Cd N O12.50 P'
_cod_database_code 4313387

loop_
_symmetry_equiv_pos_as_xyz
'x, y, z'
'-y, x-y, z'
'-x+y, -x, z'
'-x, -y, z+1/2'
'y, -x+y, z+1/2'
'x-y, x, z+1/2'

loop_
_atom_site_aniso_label
_atom_site_aniso_U_11
_atom_site_aniso_U_22
_atom_site_aniso_U_33
_atom_site_aniso_U_23
_atom_site_aniso_U_13
_atom_site_aniso_U_12
Cd1A 0.0223(5) 0.0223(5) 0.0472(9) 0.000 0.000 0.0112(3)
P1A 0.021(2) 0.021(2) 0.046(3) 0.000 0.000 0.0104(8)
C1A 0.024(6) 0.029(6) 0.056(8) -0.012(6) 0.005(6) 0.009(5)
C2A 0.061(14) 0.056(13) 0.176(32) -0.013(15) -0.028(15) 0.044(12)
C3A 0.064(13) 0.041(10) 0.123(20) -0.029(12) -0.055(14) 0.019(9)
O1A 0.023(5) 0.053(7) 0.083(9) -0.018(6) -0.024(5) 0.020(5)
O2A 0.147(19) 0.141(19) 0.094(15) -0.019(13) 0.003(14) 0.106(17)
Cd1B 0.0231(5) 0.0231(5) 0.0470(9) 0.000 0.000 0.0115(3)
P1B 0.020(2) 0.020(2) 0.048(3) 0.000 0.000 0.0101(8)
C1B 0.185(27) 0.007(6) 0.064(11) 0.009(7) -0.062(15) 0.016(10)
C2B 0.034(10) 0.047(12) 0.077(16) 0.011(12) -0.011(11) 0.022(9)
C3B 0.048(13) 0.015(8) 0.082(19) -0.010(10) -0.020(14) 0.012(8)
O1B 0.044(9) 0.041(8) 0.080(12) 0.002(8) 0.003(8) 0.021(7)
O2B 0.056(11) 0.041(9) 0.077(15) 0.003(8) 0.014(9) 0.020(8)
C2B' 0.021(12) 0.024(12) 0.029(13) 0.001(9) -0.003(9) 0.011(9)
C3B' 0.011(11) 0.015(11) 0.015(11) 0.008(8) -0.003(9) 0.008(8)
O1B' 0.028(11) 0.012(10) 0.034(11) -0.003(8) -0.002(8) 0.005(8)
O2B' 0.025(11) 0.020(10) 0.036(12) 0.000(8) -0.009(8) 0.016(8)
N1 0.179(42) 0.056(17) 0.112(29) -0.024(18) -0.030(28) 0.067(23)
O1 0.121(25) 0.121(25) 0.121(25) 0.002(10) -0.004(10) 0.058(14)
O2 0.079(11) 0.076(11) 0.078(11) 0.005(7) -0.001(7) 0.041(7)
O2' 0.159(27) 0.159(27) 0.159(27) 0.001(7) -0.002(7) 0.079(14)
O3 0.274(27) 0.275(27) 0.272(27) -0.003(7) 0.000(7) 0.135(14)
O4 0.221(19) 0.223(19) 0.223(19) 0.001(7) 0.005(7) 0.113(11)
O5 0.190(17) 0.178(17) 0.180(17) 0.000(10) -0.005(10) 0.096(11)

loop_
_atom_site_label
_atom_site_type_symbol
_atom_site_fract_x
_atom_site_fract_y
_atom_site_fract_z
_atom_site_U_iso_or_equiv
_atom_site_thermal_displace_type
_atom_site_occupancy
_atom_site_calc_flag
_atom_site_refinement_flags
_atom_site_disorder_group
Cd1A Cd 0.6667 0.3333 0.7258(4) 0.0306(5) Uani 1 d S .
P1A P 0.0000 0.0000 0.6338(6) 0.0293(13) Uani 1 d S .
C1A C 0.1633(13) 0.0780(14) 0.6843(12) 0.038(3) Uani 1 d . .
H11A H 0.1537(13) 0.0915(14) 0.7441(12) 0.051 Uiso 1 calc R .
H12A H 0.1992(13) 0.0188(14) 0.6800(12) 0.051 Uiso 1 calc R .
C2A C 0.2561(25) 0.2050(25) 0.6457(24) 0.091(10) Uani 1 d . .
H21A H 0.2244(25) 0.2671(25) 0.6547(24) 0.121 Uiso 1 calc R .
H22A H 0.2596(25) 0.1932(25) 0.5849(24) 0.121 Uiso 1 calc R .
C3A C 0.3930(23) 0.2619(20) 0.6823(20) 0.079(8) Uani 1 d . .
O1A O 0.4785(11) 0.2390(14) 0.6529(10) 0.053(3) Uani 1 d . .
O2A O 0.4326(26) 0.3533(26) 0.7460(14) 0.112(7) Uani 1 d . .
Cd1B Cd 0.0000 0.0000 0.4724(4) 0.0311(5) Uani 1 d S .
P1B P 0.3333 0.6667 0.3839(6) 0.0294(12) Uani 1 d S .
C1B C 0.2564(32) 0.5055(14) 0.4303(14) 0.100(11) Uani 1 d . .
H11B H 0.2817(32) 0.5202(14) 0.4898(14) 0.133 Uiso 0.73(2) calc PR 1
H12B H 0.1619(32) 0.4746(14) 0.4290(14) 0.133 Uiso 0.73(2) calc PR 1
H1AB H 0.3196(32) 0.4743(14) 0.4288(14) 0.133 Uiso 0.27(2) d PR 2
H1BB H 0.2405(32) 0.5155(14) 0.4897(14) 0.133 Uiso 0.27(2) d PR 2
C2B C 0.2673(21) 0.3996(23) 0.4072(19) 0.052(6) Uani 0.73(2) d PD 1
H21B H 0.3505(21) 0.4138(23) 0.4308(19) 0.069 Uiso 0.73(2) calc PR 1
H22B H 0.2778(21) 0.4043(23) 0.3459(19) 0.069 Uiso 0.73(2) calc PR 1
C3B C 0.1671(18) 0.2621(16) 0.4273(10) 0.051(6) Uani 0.73(2) d PD 1
O1B O 0.1680(17) 0.1646(15) 0.3947(13) 0.055(5) Uani 0.73(2) d PD 1
O2B O 0.0775(19) 0.2466(19) 0.4806(12) 0.060(5) Uani 0.73(2) d PD 1
C2B' C 0.1384(41) 0.4100(42) 0.3958(28) 0.025(9) Uani 0.27(2) d PDU 2
H2AB H 0.1460(41) 0.4108(42) 0.3343(28) 0.033 Uiso 0.27(2) calc PR 2
H2BB H 0.0684(41) 0.4289(42) 0.4101(28) 0.033 Uiso 0.27(2) calc PR 2
C3B' C 0.1017(24) 0.2667(29) 0.4316(12) 0.013(7) Uani 0.27(2) d PDU 2
O1B' O -0.0070(27) 0.1747(26) 0.4028(21) 0.027(8) Uani 0.27(2) d PDU 2
O2B' O 0.1720(32) 0.2431(33) 0.4841(18) 0.025(8) Uani 0.27(2) d PDU 2
N1 N 0.7827(50) 0.6138(32) 0.3252(25) 0.112(15) Uani 0.67 d P 3
H11N H 0.7190(50) 0.6306(32) 0.2952(25) 0.149 Uiso 0.67 d PR 3
H12N H 0.8555(50) 0.6948(32) 0.3490(25) 0.149 Uiso 0.67 d PR 3
H13N H 0.8152(50) 0.5770(32) 0.2873(25) 0.149 Uiso 0.67 d PR 3
H14N H 0.7413(50) 0.5550(32) 0.3693(25) 0.149 Uiso 0.67 d PR 3
O1 O 0.8106(79) 0.5931(78) 0.4314(47) 0.122(23) Uani 0.33 d PU 4
H11 H 0.7469(79) 0.6100(78) 0.4014(47) 0.162 Uiso 0.33 d PR 4
H12 H 0.8833(79) 0.6741(78) 0.4551(47) 0.162 Uiso 0.33 d PR 4
O2 O 0.5940(37) 0.5955(36) 0.5727(24) 0.077(9) Uani 0.50 d PU 5
H21 H 0.6563(37) 0.5771(36) 0.6028(24) 0.102 Uiso 0.50 d PR 5
H22 H 0.6522(37) 0.6793(36) 0.5442(24) 0.102 Uiso 0.50 d PR 5
O2' O 0.5983(80) 0.5840(81) 0.5274(44) 0.159(26) Uani 0.50 d PU 6
H21' H 0.6509(80) 0.5808(81) 0.5754(44) 0.212 Uiso 0.50 d PR 6
H22' H 0.6464(80) 0.6790(81) 0.5179(44) 0.212 Uiso 0.50 d PR 6
O3 O 0.4761(54) 0.6630(54) 0.7068(46) 0.275(26) Uani 1 d U .
H31 H 0.4920(54) 0.6249(54) 0.6551(46) 0.365 Uiso 1 d R .
H32 H 0.4226(54) 0.6916(54) 0.6863(46) 0.365 Uiso 1 d R .
O4 O 0.5949(47) 0.4370(47) 0.4581(33) 0.222(18) Uani 1 d U .
H41 H 0.6724(47) 0.4264(47) 0.4581(33) 0.295 Uiso 1 d R .
H42 H 0.5839(47) 0.4890(47) 0.5032(33) 0.295 Uiso 1 d R .
O5 O 0.7082(39) 0.5913(36) 0.6891(25) 0.181(14) Uani 1 d U .
H51 H 0.6546(39) 0.5514(36) 0.7298(25) 0.240 Uiso 1 d R .
H52 H 0.7799(39) 0.5978(36) 0.6707(25) 0.240 Uiso 1 d R .

loop_
_atom_type_symbol
_atom_type_description
_atom_type_scat_dispersion_real
_atom_type_scat_dispersion_imag
_atom_type_scat_source
C C 0.0181 0.0091 'International Tables Vol C Tables 4.2.6.8 and 6.1.1.4'
H H 0.0000 0.0000 'International Tables Vol C Tables 4.2.6.8 and 6.1.1.4'
O O 0.0492 0.0322 'International Tables Vol C Tables 4.2.6.8 and 6.1.1.4'
P P 0.2955 0.4335 'International Tables Vol C Tables 4.2.6.8 and 6.1.1.4'
Cd Cd 0.1185 4.6533 'International Tables Vol C Tables 4.2.6.8 and 6.1.1.4'
N N 0.0311 0.0180 'International Tables Vol C Tables 4.2.6.8 and 6.1.1.4'

loop_
_geom_angle_atom_site_label_1
_geom_angle_atom_site_label_2
_geom_angle_atom_site_label_3
_geom_angle
_geom_angle_site_symmetry_1
_geom_angle_site_symmetry_3
_geom_angle_publ_flag
O1A Cd1A O1A 95.6(6) 2_655 . ?
O1A Cd1A O1A 95.6(6) 2_655 3_665 ?
O1A Cd1A O1A 95.6(6) . 3_665 ?
O1A Cd1A P1B 121.2(4) 2_655 4_665 ?
O1A Cd1A P1B 121.2(4) . 4_665 ?
O1A Cd1A P1B 121.2(4) 3_665 4_665 ?
C1A P1A C1A 102.5(7) . 2 ?
C1A P1A C1A 102.5(7) . 3 ?
C1A P1A C1A 102.5(7) 2 3 ?
C1A P1A Cd1B 115.8(5) . . ?
C1A P1A Cd1B 115.8(5) 2 . ?
C1A P1A Cd1B 115.8(5) 3 . ?
C2A C1A P1A 112.5(15) . . ?
C2A C1A H11A 109.1(15) . . ?
P1A C1A H11A 109.1(5) . . ?
C2A C1A H12A 109.1(11) . . ?
P1A C1A H12A 109.1(4) . . ?
H11A C1A H12A 107.8 . . ?
C1A C2A C3A 111.9(22) . . ?
C1A C2A H21A 109.2(11) . . ?
C3A C2A H21A 109.2(13) . . ?
C1A C2A H22A 109.2(15) . . ?
C3A C2A H22A 109.2(19) . . ?
H21A C2A H22A 107.9 . . ?
O1A C3A O2A 116.5(19) . . ?
O1A C3A C2A 123.4(23) . . ?
O2A C3A C2A 119.8(25) . . ?
O1A C3A O5 49.3(16) . 2_655 ?
O2A C3A O5 122.5(23) . 2_655 ?
C2A C3A O5 101.2(18) . 2_655 ?
C3A O1A O5 86.8(22) . 2_655 ?
C3A O1A Cd1A 113.6(12) . . ?
O5 O1A Cd1A 103.1(18) 2_655 . ?
O1B Cd1B O1B 94.2(7) 2 3 ?
O1B Cd1B O1B 94.2(7) 2 . ?
O1B Cd1B O1B 94.2(7) 3 . ?
O1B' Cd1B O1B' 100.0(10) 2 3 ?
O1B' Cd1B O1B' 100.0(10) 2 . ?
O1B' Cd1B O1B' 100.0(10) 3 . ?
O1B' Cd1B O2B' 152.6(11) 2 . ?
O1B' Cd1B O2B' 78.4(10) 3 . ?
O1B' Cd1B O2B' 54.2(8) . . ?
O1B' Cd1B O2B' 54.2(8) 2 2 ?
O1B' Cd1B O2B' 152.6(11) 3 2 ?
O1B' Cd1B O2B' 78.4(10) . 2 ?
O2B' Cd1B O2B' 119.5(2) . 2 ?
O1B' Cd1B O2B' 78.4(10) 2 3 ?
O1B' Cd1B O2B' 54.2(8) 3 3 ?
O1B' Cd1B O2B' 152.6(11) . 3 ?
O2B' Cd1B O2B' 119.5(2) . 3 ?
O2B' Cd1B O2B' 119.5(2) 2 3 ?
O1B Cd1B P1A 122.3(5) 2 . ?
O1B Cd1B P1A 122.3(5) 3 . ?
O1B Cd1B P1A 122.3(5) . . ?
O1B' Cd1B P1A 117.8(8) 2 . ?
O1B' Cd1B P1A 117.8(8) 3 . ?
O1B' Cd1B P1A 117.8(8) . . ?
O2B' Cd1B P1A 85.8(7) . . ?
O2B' Cd1B P1A 85.8(7) 2 . ?
O2B' Cd1B P1A 85.8(7) 3 . ?
O1B Cd1B O2B 53.9(5) 2 2 ?
O1B Cd1B O2B 80.5(6) 3 2 ?
O1B Cd1B O2B 146.6(7) . 2 ?
P1A Cd1B O2B 87.1(5) . 2 ?
O1B Cd1B O2B 80.5(6) 2 . ?
O1B Cd1B O2B 146.6(7) 3 . ?
O1B Cd1B O2B 53.9(5) . . ?
P1A Cd1B O2B 87.1(5) . . ?
O2B Cd1B O2B 119.74(9) 2 . ?
C1B P1B C1B 104.3(8) 3_565 2_665 ?
C1B P1B C1B 104.3(8) 3_565 . ?
C1B P1B C1B 104.3(8) 2_665 . ?
C1B P1B Cd1A 114.2(7) 3_565 4_664 ?
C1B P1B Cd1A 114.2(7) 2_665 4_664 ?
C1B P1B Cd1A 114.2(7) . 4_664 ?
C2B C1B P1B 128.5(25) . . ?
C2B' C1B P1B 117.5(22) . . ?
C2B C1B H11B 105.2(14) . . ?
P1B C1B H11B 105.2(6) . . ?
C2B C1B H12B 105.2(16) . . ?
P1B C1B H12B 105.2(11) . . ?
H11B C1B H12B 105.9 . . ?
C2B' C1B H1AB 109.0(22) . . ?
P1B C1B H1AB 107.9(12) . . ?
C2B' C1B H1BB 107.8(22) . . ?
P1B C1B H1BB 107.1(8) . . ?
H1AB C1B H1BB 107.0 . . ?
C1B C2B C3B 123.4(24) . . ?
C1B C2B H1AB 45.6(17) . . ?
C1B C2B H21B 106.5(15) . . ?
C3B C2B H21B 106.5(8) . . ?
C1B C2B H22B 106.5(15) . . ?
C3B C2B H22B 106.5(12) . . ?
H21B C2B H22B 106.5 . . ?
O1B C3B O2B 121.2(19) . . ?
O1B C3B C2B 122.6(20) . . ?
O2B C3B C2B 116.2(18) . . ?
C3B O1B Cd1B 98.6(14) . . ?
C3B O2B Cd1B 86.0(12) . . ?
C1B C2B' C3B' 109.9(30) . . ?
C1B C2B' H2AB 109.7(21) . . ?
C3B' C2B' H2AB 109.7(15) . . ?
C1B C2B' H2BB 109.7(23) . . ?
C3B' C2B' H2BB 109.7(14) . . ?
H2AB C2B' H2BB 108.2 . . ?
O1B' C3B' O2B' 121.6(32) . . ?
O1B' C3B' C2B' 112.8(27) . . ?
O2B' C3B' C2B' 125.6(29) . . ?
C3B' O1B' Cd1B 96.4(22) . . ?
C3B' O2B' Cd1B 87.7(21) . . ?
H11N N1 H12N 111.8 . . ?
H11N N1 H13N 108.0 . . ?
H12N N1 H13N 109.84(6) . . ?
H11N N1 H14N 110.12(6) . . ?
H12N N1 H14N 108.0 . . ?
H13N N1 H14N 109.1 . . ?
H11 O1 H12 111.79(10) . . ?
H21 O2 H22 102.87(10) . . ?
H21' O2 H22' 94.3(84) . . ?
H21 O2' H22 77.5(53) . . ?
H21' O2' H22' 98.4(2) . . ?
H21 O2' H42 94.1(68) . . ?
H22 O2' H42 154.6(99) . . ?
H21' O2' H42 90.7(51) . . ?
H22' O2' H42 143.5(47) . . ?
H31 O3 H32 101.0 . . ?
H41 O4 H42 119.69(8) . . ?
O1A O5 C3A 43.9(16) 3_665 3_665 ?
O1A O5 H21 80.0(26) 3_665 . ?
C3A O5 H21 107.9(29) 3_665 . ?
O1A O5 H51 114.4(16) 3_665 . ?
C3A O5 H51 123.0(15) 3_665 . ?
H21 O5 H51 119.2(21) . . ?
O1A O5 H52 36.7(17) 3_665 . ?
C3A O5 H52 16.5(17) 3_665 . ?
H21 O5 H52 91.4(22) . . ?
H51 O5 H52 136.4 . . ?

loop_
_geom_bond_atom_site_label_1
_geom_bond_atom_site_label_2
_geom_bond_distance
_geom_bond_site_symmetry_2
_geom_bond_publ_flag
Cd1A O1A 2.215(12) 2_655 ?
Cd1A O1A 2.215(12) . ?
Cd1A O1A 2.215(12) 3_665 ?
Cd1A P1B 2.487(9) 4_665 ?
P1A C1A 1.83(2) . ?
P1A C1A 1.827(15) 2 ?
P1A C1A 1.83(2) 3 ?
P1A Cd1B 2.540(9) . ?
C1A C2A 1.46(3) . ?
C1A H11A 0.97 . ?
C1A H12A 0.97 . ?
C2A C3A 1.50(3) . ?
C2A H21A 0.97 . ?
C2A H22A 0.97 . ?
C3A O1A 1.24(3) . ?
C3A O2A 1.36(3) . ?
C3A O5 1.79(4) 2_655 ?
O1A O5 1.36(4) 2_655 ?
Cd1B O1B 2.29(2) 2 ?
Cd1B O1B 2.29(2) 3 ?
Cd1B O1B 2.29(2) . ?
Cd1B O1B' 2.34(3) 2 ?
Cd1B O1B' 2.34(3) 3 ?
Cd1B O1B' 2.34(3) . ?
Cd1B O2B' 2.52(3) . ?
Cd1B O2B' 2.52(3) 2 ?
Cd1B O2B' 2.52(3) 3 ?
Cd1B O2B 2.54(2) 2 ?
Cd1B O2B 2.54(2) . ?
P1B C1B 1.780(15) 3_565 ?
P1B C1B 1.780(15) 2_665 ?
P1B C1B 1.780(15) . ?
P1B Cd1A 2.487(9) 4_664 ?
C1B C2B 1.35(3) . ?
C1B C2B' 1.37(5) . ?
C1B H11B 0.97 . ?
C1B H12B 0.97 . ?
C1B H1AB 0.97 . ?
C1B H1BB 0.97 . ?
C2B C3B 1.47(3) . ?
C2B H21B 0.97 . ?
C2B H22B 0.97 . ?
C3B O1B 1.25(2) . ?
C3B O2B 1.28(2) . ?
C2B' C3B' 1.60(5) . ?
C2B' H2AB 0.97 . ?
C2B' H2BB 0.97 . ?
C3B' O1B' 1.26(2) . ?
C3B' O2B' 1.28(2) . ?
N1 H11N 0.98 . ?
N1 H12N 0.97 . ?
N1 H13N 0.92 . ?
N1 H14N 0.92 . ?
N1 H11 1.26(9) . ?
O1 H11 0.98 . ?
O1 H12 0.9722(14) . ?
O2 H21 0.97 . ?
O2 H22 0.97 . ?
O2 H21' 0.76(10) . ?
O2 H22' 1.21(9) . ?
O2' H21' 0.98 . ?
O2' H22' 0.9691(13) . ?
O2' H42 1.10(9) . ?
O3 H31 0.99 . ?
O3 H32 0.90 . ?
O4 H41 0.97 . ?
O4 H42 0.98 . ?
O5 O1A 1.36(4) 3_665 ?
O5 C3A 1.79(4) 3_665 ?
O5 H51 0.85 . ?
O5 H52 0.85 . ?
